data_2205523
loop_
_publ_author_name
'Naotake Nakamura'
'Hirotaka Shimizu'
'Yoshihiro Ogawa'

_publ_section_title
;
 Tricosane-1,23-dithiol
;
_journal_issue 4
_journal_name_full 'Acta Crystallographica Section E'
_journal_page_first o1046
_journal_page_last o1048
_journal_paper_doi 10.1107/S1600536805008032
_journal_volume 61
_journal_year 2005
_chemical_formula_iupac 'C23 H48 S2'
_chemical_formula_moiety 'C23 H48 S2'
_chemical_formula_sum 'C23 H48 S2'
_chemical_formula_weight 388.75
_chemical_name_systematic
;
Tricosane-1,23-dithiol
;
_space_group_IT_number 2
_symmetry_cell_setting triclinic
_symmetry_space_group_name_Hall '-P 1'
_symmetry_space_group_name_H-M 'P -1'
_cell_angle_alpha 90.205(9)
_cell_angle_beta 90.523(7)
_cell_angle_gamma 102.288(10)
_cell_formula_units_Z 2
_cell_length_a 4.7477(5)
_cell_length_b 5.5644(8)
_cell_length_c 47.983(3)
_cell_measurement_reflns_used 23
_cell_measurement_temperature 296.0(10)
_cell_measurement_theta_max 18.0
_cell_measurement_theta_min 9.8
_cell_volume 1238.5(2)
_computing_cell_refinement 'MSC/AFC Diffractometer Control Software'
_computing_data_collection
;
MSC/AFC Diffractometer Control Software (Molecular Structure Corporation,
1992)
;
_computing_data_reduction 'CrystalStructure (Molecular Structure Corporation & Rigaku, 2001)'
_computing_molecular_graphics 'ORTEP-3 for Windows (Farrugia, 1997)'
_computing_publication_material CrystalStructure
_computing_structure_refinement 'CRYSTALS (Watkin <i>et al.</i>, 1996)'
_computing_structure_solution 'SIR92 (Altomare <i>et al.</i>, 1994)'
_diffrn_measured_fraction_theta_full 0.9621
_diffrn_measured_fraction_theta_max 0.9621
_diffrn_measurement_device_type 'Rigaku AFC-5R'
_diffrn_measurement_method \w
_diffrn_radiation_type CuK\a
_diffrn_radiation_wavelength 1.5418
_diffrn_reflns_av_R_equivalents 0.033
_diffrn_reflns_limit_h_max 5
_diffrn_reflns_limit_h_min -5
_diffrn_reflns_limit_k_max 6
_diffrn_reflns_limit_k_min -1
_diffrn_reflns_limit_l_max 58
_diffrn_reflns_limit_l_min -58
_diffrn_reflns_number 6047
_diffrn_reflns_theta_full 70.12
_diffrn_reflns_theta_max 70.12
_diffrn_standards_decay_% 18.09
_diffrn_standards_interval_count 150
_diffrn_standards_number 3
_exptl_absorpt_coefficient_mu 1.943
_exptl_absorpt_correction_T_max 0.9454
_exptl_absorpt_correction_T_min 0.7104
_exptl_absorpt_correction_type '\y scan'
_exptl_absorpt_process_details '(North <i>et al.</i>, 1968)'
_exptl_crystal_colour colourless
_exptl_crystal_density_diffrn 1.043
_exptl_crystal_density_meas ?
_exptl_crystal_density_method .
_exptl_crystal_description plate
_exptl_crystal_F_000 436.00
_exptl_crystal_size_max 0.58
_exptl_crystal_size_mid 0.20
_exptl_crystal_size_min 0.03
_refine_diff_density_max 0.60
_refine_diff_density_min -0.64
_refine_ls_extinction_coef 13.40(10)
_refine_ls_extinction_method 'Larson (1970)'
_refine_ls_goodness_of_fit_ref 1.001
_refine_ls_hydrogen_treatment mixed
_refine_ls_number_parameters 279
_refine_ls_number_reflns 4513
_refine_ls_R_factor_gt 0.0560
_refine_ls_shift/su_max 0.000
_refine_ls_structure_factor_coef Fsqd
_refine_ls_weighting_details 'w = (4Fo^2^)/[0.0001Fo^2^ + 2.7\s^2^(Fo) + 0.27]'
_refine_ls_weighting_scheme calc
_refine_ls_wR_factor_ref 0.1260
_reflns_number_gt 1976
_reflns_number_total 4513
_reflns_threshold_expression F^2^>2\s(F^2^)
_cod_data_source_file is6060.cif
_cod_data_source_block I
_cod_database_code 2205523

loop_
_symmetry_equiv_pos_site_id
_symmetry_equiv_pos_as_xyz
1 x,y,z
2 -x,-y,-z

loop_
_atom_site_label
_atom_site_fract_x
_atom_site_fract_y
_atom_site_fract_z
_atom_site_U_iso_or_equiv
_atom_site_adp_type
_atom_site_calc_flag
_atom_site_refinement_flags
_atom_site_occupancy
_atom_site_type_symbol
S1 0.8665(3) 2.2653(2) 0.97538(2) 0.0949(5) Uani d . 1.00 S
S2 -0.1627(3) -1.8040(2) 0.52158(2) 0.0969(5) Uani d . 1.00 S
C1 0.6219(8) 2.0204(6) 0.95791(7) 0.0750(10) Uani d . 1.00 C
C2 0.7568(7) 1.8882(6) 0.93605(6) 0.0570(10) Uani d . 1.00 C
C3 0.5399(7) 1.6924(6) 0.92061(6) 0.0570(10) Uani d . 1.00 C
C4 0.6731(7) 1.5532(6) 0.89895(6) 0.0530(10) Uani d . 1.00 C
C5 0.4562(7) 1.3622(6) 0.88308(6) 0.0530(10) Uani d . 1.00 C
C6 0.5863(7) 1.2215(6) 0.86135(6) 0.0510(10) Uani d . 1.00 C
C7 0.3679(7) 1.0307(5) 0.84544(6) 0.0510(10) Uani d . 1.00 C
C8 0.4983(7) 0.8887(6) 0.82382(6) 0.0500(10) Uani d . 1.00 C
C9 0.2799(7) 0.6984(5) 0.80784(6) 0.0510(10) Uani d . 1.00 C
C10 0.4100(7) 0.5564(5) 0.78627(6) 0.0500(10) Uani d . 1.00 C
C11 0.1922(7) 0.3678(5) 0.77024(6) 0.0500(10) Uani d . 1.00 C
C12 0.3223(7) 0.2239(6) 0.74877(6) 0.0500(10) Uani d . 1.00 C
C13 0.1032(7) 0.0346(6) 0.73270(6) 0.0500(10) Uani d . 1.00 C
C14 0.2346(7) -0.1081(6) 0.71122(6) 0.0500(10) Uani d . 1.00 C
C15 0.0161(7) -0.2965(5) 0.69509(6) 0.0500(10) Uani d . 1.00 C
C16 0.1460(7) -0.4406(5) 0.67366(6) 0.0510(10) Uani d . 1.00 C
C17 -0.0721(7) -0.6287(5) 0.65739(6) 0.0510(10) Uani d . 1.00 C
C18 0.0598(7) -0.7728(6) 0.63611(6) 0.0520(10) Uani d . 1.00 C
C19 -0.1581(7) -0.9599(6) 0.61967(6) 0.0540(10) Uani d . 1.00 C
C20 -0.0257(7) -1.1038(6) 0.59840(6) 0.0540(10) Uani d . 1.00 C
C21 -0.2424(7) -1.2869(6) 0.58163(6) 0.0580(10) Uani d . 1.00 C
C22 -0.1056(7) -1.4357(6) 0.56119(6) 0.0600(10) Uani d . 1.00 C
C23 -0.3233(8) -1.6094(6) 0.54365(7) 0.0760(10) Uani d . 1.00 C
H1 0.5385 1.9038 0.97152 0.089 Uiso c R 1.00 H
H2 0.4750 2.0869 0.94922 0.089 Uiso c R 1.00 H
H3 0.8501 2.0054 0.92294 0.068 Uiso c R 1.00 H
H4 0.8952 1.8121 0.94482 0.068 Uiso c R 1.00 H
H5 0.4435 1.5778 0.93383 0.068 Uiso c R 1.00 H
H6 0.4043 1.7695 0.91153 0.068 Uiso c R 1.00 H
H7 0.7734 1.6683 0.88598 0.063 Uiso c R 1.00 H
H8 0.8054 1.4729 0.90809 0.063 Uiso c R 1.00 H
H9 0.3559 1.2476 0.89609 0.064 Uiso c R 1.00 H
H10 0.3241 1.4429 0.87397 0.064 Uiso c R 1.00 H
H11 0.6871 1.3361 0.84836 0.062 Uiso c R 1.00 H
H12 0.7179 1.1402 0.87046 0.062 Uiso c R 1.00 H
H13 0.2663 0.9167 0.85844 0.061 Uiso c R 1.00 H
H14 0.2370 1.1121 0.83624 0.061 Uiso c R 1.00 H
H15 0.6004 1.0028 0.81085 0.060 Uiso c R 1.00 H
H16 0.6288 0.8070 0.83303 0.060 Uiso c R 1.00 H
H17 0.1777 0.5845 0.82082 0.061 Uiso c R 1.00 H
H18 0.1496 0.7802 0.79861 0.061 Uiso c R 1.00 H
H19 0.5132 0.6704 0.77335 0.060 Uiso c R 1.00 H
H20 0.5395 0.4739 0.79551 0.060 Uiso c R 1.00 H
H21 0.0881 0.2546 0.78318 0.060 Uiso c R 1.00 H
H22 0.0636 0.4506 0.76089 0.060 Uiso c R 1.00 H
H23 0.4265 0.3371 0.73583 0.060 Uiso c R 1.00 H
H24 0.4508 0.1410 0.75812 0.060 Uiso c R 1.00 H
H25 -0.0008 -0.0789 0.74561 0.060 Uiso c R 1.00 H
H26 -0.0256 0.1173 0.72337 0.061 Uiso c R 1.00 H
H27 0.3391 0.0055 0.69834 0.060 Uiso c R 1.00 H
H28 0.3629 -0.1912 0.72056 0.060 Uiso c R 1.00 H
H29 -0.0889 -0.4095 0.70800 0.061 Uiso c R 1.00 H
H30 -0.1118 -0.2131 0.68571 0.061 Uiso c R 1.00 H
H31 0.2516 -0.3274 0.66081 0.061 Uiso c R 1.00 H
H32 0.2733 -0.5243 0.68307 0.061 Uiso c R 1.00 H
H33 -0.1783 -0.7417 0.67022 0.061 Uiso c R 1.00 H
H34 -0.1989 -0.5451 0.64789 0.061 Uiso c R 1.00 H
H35 0.1672 -0.6597 0.62336 0.063 Uiso c R 1.00 H
H36 0.1857 -0.8573 0.64563 0.063 Uiso c R 1.00 H
H37 -0.2655 -1.0731 0.63241 0.065 Uiso c R 1.00 H
H38 -0.2840 -0.8755 0.61015 0.066 Uiso c R 1.00 H
H39 0.0847 -0.9902 0.58588 0.065 Uiso c R 1.00 H
H40 0.0974 -1.1906 0.60797 0.066 Uiso c R 1.00 H
H41 -0.3577 -1.3971 0.59414 0.069 Uiso c R 1.00 H
H42 -0.3610 -1.1999 0.57145 0.070 Uiso c R 1.00 H
H43 0.0168 -1.3253 0.54920 0.072 Uiso c R 1.00 H
H44 0.0057 -1.5290 0.57141 0.072 Uiso c R 1.00 H
H45 -0.4230 -1.5153 0.53221 0.091 Uiso c R 1.00 H
H46 -0.4561 -1.7102 0.55566 0.091 Uiso c R 1.00 H
H1S 0.941(8) 2.201(6) 0.9907(7) 0.1139 Uiso d T 1.00 H
H2S -0.131(8) -1.677(6) 0.5041(7) 0.1160 Uiso d T 1.00 H

loop_
_atom_site_aniso_label
_atom_site_aniso_U_11
_atom_site_aniso_U_22
_atom_site_aniso_U_33
_atom_site_aniso_U_12
_atom_site_aniso_U_13
_atom_site_aniso_U_23
S1 0.1180(10) 0.0823(9) 0.0778(8) 0.0071(8) -0.0179(8) -0.0401(7)
S2 0.1270(10) 0.0849(9) 0.0808(8) 0.0273(8) 0.0002(8) -0.0422(7)
C1 0.080(3) 0.076(3) 0.067(2) 0.012(2) 0.004(2) -0.033(2)
C2 0.066(3) 0.052(2) 0.051(2) 0.013(2) -0.002(2) -0.013(2)
C3 0.056(3) 0.057(2) 0.057(2) 0.010(2) -0.001(2) -0.023(2)
C4 0.052(2) 0.051(2) 0.054(2) 0.007(2) -0.003(2) -0.020(2)
C5 0.050(2) 0.057(2) 0.052(2) 0.010(2) 0.001(2) -0.020(2)
C6 0.053(3) 0.052(2) 0.049(2) 0.011(2) -0.001(2) -0.018(2)
C7 0.051(2) 0.050(2) 0.050(2) 0.007(2) -0.001(2) -0.019(2)
C8 0.050(2) 0.050(2) 0.050(2) 0.008(2) -0.003(2) -0.018(2)
C9 0.052(2) 0.052(2) 0.048(2) 0.010(2) -0.003(2) -0.019(2)
C10 0.052(2) 0.049(2) 0.048(2) 0.010(2) -0.003(2) -0.016(2)
C11 0.050(2) 0.050(2) 0.049(2) 0.010(2) -0.002(2) -0.019(2)
C12 0.051(2) 0.050(2) 0.048(2) 0.009(2) -0.003(2) -0.019(2)
C13 0.052(2) 0.053(2) 0.046(2) 0.011(2) 0.000(2) -0.018(2)
C14 0.048(2) 0.053(2) 0.048(2) 0.009(2) -0.001(2) -0.020(2)
C15 0.050(2) 0.052(2) 0.049(2) 0.011(2) -0.002(2) -0.017(2)
C16 0.053(2) 0.049(2) 0.050(2) 0.011(2) -0.001(2) -0.017(2)
C17 0.053(2) 0.050(2) 0.048(2) 0.009(2) -0.001(2) -0.017(2)
C18 0.055(3) 0.054(2) 0.047(2) 0.013(2) -0.001(2) -0.018(2)
C19 0.059(3) 0.055(2) 0.050(2) 0.013(2) -0.002(2) -0.018(2)
C20 0.055(3) 0.057(2) 0.051(2) 0.013(2) 0.000(2) -0.021(2)
C21 0.055(3) 0.063(2) 0.056(2) 0.011(2) -0.002(2) -0.024(2)
C22 0.063(3) 0.063(2) 0.054(2) 0.013(2) -0.007(2) -0.025(2)
C23 0.074(3) 0.079(3) 0.074(3) 0.013(2) -0.007(2) -0.035(2)

loop_
_atom_type_symbol
_atom_type_description
_atom_type_scat_dispersion_real
_atom_type_scat_dispersion_imag
_atom_type_scat_source
C C 0.018 0.009
;
International Tables for Crystallography
(1992, Vol. C, Tables 4.2.6.8 and 6.1.1.4)
;
H H 0.000 0.000
;
International Tables for Crystallography
(1992, Vol. C, Table 6.1.1.4)
;
S S 0.333 0.557
;
International Tables for Crystallography
(1992, Vol. C, Tables 4.2.6.8 and 6.1.1.4)
;

loop_
_geom_angle_atom_site_label_1
_geom_angle_atom_site_label_2
_geom_angle_atom_site_label_3
_geom_angle_site_symmetry_1
_geom_angle_site_symmetry_2
_geom_angle_site_symmetry_3
_geom_angle
_geom_angle_publ_flag
C1 S1 H1S . . . 108(2) no
C23 S2 H2S . . . 94.8(18) no
S1 C1 C2 . . . 114.8(3) no
C1 C2 C3 . . . 113.1(3) no
C2 C3 C4 . . . 113.8(3) no
C3 C4 C5 . . . 113.8(3) no
C4 C5 C6 . . . 114.4(3) no
C5 C6 C7 . . . 114.2(3) no
C6 C7 C8 . . . 114.2(3) no
C7 C8 C9 . . . 114.3(3) no
C8 C9 C10 . . . 114.3(3) no
C9 C10 C11 . . . 114.3(3) no
C10 C11 C12 . . . 114.4(3) no
C11 C12 C13 . . . 114.3(3) no
C12 C13 C14 . . . 114.0(3) no
C13 C14 C15 . . . 114.1(3) no
C14 C15 C16 . . . 114.3(3) no
C15 C16 C17 . . . 114.5(3) no
C16 C17 C18 . . . 114.2(3) no
C17 C18 C19 . . . 114.2(3) no
C18 C19 C20 . . . 114.1(3) no
C19 C20 C21 . . . 114.3(3) no
C20 C21 C22 . . . 113.5(3) no
C21 C22 C23 . . . 113.1(3) no
S2 C23 C22 . . . 113.0(2) no
S1 C1 H1 . . . 108.0 no
C2 C1 H1 . . . 108.1 no
S1 C1 H2 . . . 108.3 no
C2 C1 H2 . . . 108.2 no
H1 C1 H2 . . . 109.5 no
C1 C2 H3 . . . 108.5 no
C3 C2 H3 . . . 108.6 no
C1 C2 H4 . . . 108.6 no
C3 C2 H4 . . . 108.5 no
H3 C2 H4 . . . 109.5 no
C2 C3 H5 . . . 108.4 no
C4 C3 H5 . . . 108.4 no
C2 C3 H6 . . . 108.4 no
C4 C3 H6 . . . 108.4 no
H5 C3 H6 . . . 109.5 no
C3 C4 H7 . . . 108.4 no
C5 C4 H7 . . . 108.4 no
C3 C4 H8 . . . 108.4 no
C5 C4 H8 . . . 108.4 no
H7 C4 H8 . . . 109.5 no
C4 C5 H9 . . . 108.2 no
C6 C5 H9 . . . 108.2 no
C4 C5 H10 . . . 108.2 no
C6 C5 H10 . . . 108.2 no
H9 C5 H10 . . . 109.5 no
C5 C6 H11 . . . 108.3 no
C7 C6 H11 . . . 108.3 no
C5 C6 H12 . . . 108.3 no
C7 C6 H12 . . . 108.3 no
H11 C6 H12 . . . 109.5 no
C6 C7 H13 . . . 108.3 no
C8 C7 H13 . . . 108.3 no
C6 C7 H14 . . . 108.2 no
C8 C7 H14 . . . 108.3 no
H13 C7 H14 . . . 109.5 no
C7 C8 H15 . . . 108.3 no
C9 C8 H15 . . . 108.3 no
C7 C8 H16 . . . 108.3 no
C9 C8 H16 . . . 108.3 no
H15 C8 H16 . . . 109.5 no
C8 C9 H17 . . . 108.2 no
C10 C9 H17 . . . 108.3 no
C8 C9 H18 . . . 108.3 no
C10 C9 H18 . . . 108.2 no
H17 C9 H18 . . . 109.5 no
C9 C10 H19 . . . 108.3 no
C11 C10 H19 . . . 108.2 no
C9 C10 H20 . . . 108.3 no
C11 C10 H20 . . . 108.3 no
H19 C10 H20 . . . 109.5 no
C10 C11 H21 . . . 108.2 no
C12 C11 H21 . . . 108.2 no
C10 C11 H22 . . . 108.2 no
C12 C11 H22 . . . 108.2 no
H21 C11 H22 . . . 109.5 no
C11 C12 H23 . . . 108.3 no
C13 C12 H23 . . . 108.3 no
C11 C12 H24 . . . 108.2 no
C13 C12 H24 . . . 108.2 no
H23 C12 H24 . . . 109.5 no
C12 C13 H25 . . . 108.4 no
C14 C13 H25 . . . 108.3 no
C12 C13 H26 . . . 108.3 no
C14 C13 H26 . . . 108.3 no
H25 C13 H26 . . . 109.5 no
C13 C14 H27 . . . 108.3 no
C15 C14 H27 . . . 108.3 no
C13 C14 H28 . . . 108.3 no
C15 C14 H28 . . . 108.3 no
H27 C14 H28 . . . 109.5 no
C14 C15 H29 . . . 108.2 no
C16 C15 H29 . . . 108.3 no
C14 C15 H30 . . . 108.2 no
C16 C15 H30 . . . 108.2 no
H29 C15 H30 . . . 109.5 no
C15 C16 H31 . . . 108.2 no
C17 C16 H31 . . . 108.2 no
C15 C16 H32 . . . 108.2 no
C17 C16 H32 . . . 108.2 no
H31 C16 H32 . . . 109.5 no
C16 C17 H33 . . . 108.3 no
C18 C17 H33 . . . 108.3 no
C16 C17 H34 . . . 108.3 no
C18 C17 H34 . . . 108.3 no
H33 C17 H34 . . . 109.5 no
C17 C18 H35 . . . 108.3 no
C19 C18 H35 . . . 108.3 no
C17 C18 H36 . . . 108.3 no
C19 C18 H36 . . . 108.3 no
H35 C18 H36 . . . 109.5 no
C18 C19 H37 . . . 108.3 no
C20 C19 H37 . . . 108.3 no
C18 C19 H38 . . . 108.3 no
C20 C19 H38 . . . 108.3 no
H37 C19 H38 . . . 109.5 no
C19 C20 H39 . . . 108.2 no
C21 C20 H39 . . . 108.3 no
C19 C20 H40 . . . 108.3 no
C21 C20 H40 . . . 108.3 no
H39 C20 H40 . . . 109.4 no
C20 C21 H41 . . . 108.5 no
C22 C21 H41 . . . 108.5 no
C20 C21 H42 . . . 108.5 no
C22 C21 H42 . . . 108.4 no
H41 C21 H42 . . . 109.5 no
C21 C22 H43 . . . 108.6 no
C23 C22 H43 . . . 108.6 no
C21 C22 H44 . . . 108.5 no
C23 C22 H44 . . . 108.5 no
H43 C22 H44 . . . 109.5 no
S2 C23 H45 . . . 108.5 no
C22 C23 H45 . . . 108.5 no
S2 C23 H46 . . . 108.7 no
C22 C23 H46 . . . 108.6 no
H45 C23 H46 . . . 109.5 no
S1 H1S S1 1_444 1_444 2_696 95(2) no
S2 H2S S2 . . 2_516 76.9(18) no

loop_
_geom_bond_atom_site_label_1
_geom_bond_atom_site_label_2
_geom_bond_distance
_geom_bond_publ_flag
S1 C1 1.791(3) no
S2 C23 1.798(3) no
C1 C2 1.503(4) no
C2 C3 1.516(4) no
C3 C4 1.515(3) no
C4 C5 1.511(3) no
C5 C6 1.515(3) no
C6 C7 1.515(3) no
C7 C8 1.516(3) no
C8 C9 1.516(3) no
C9 C10 1.513(3) no
C10 C11 1.510(3) no
C11 C12 1.516(3) no
C12 C13 1.516(3) no
C13 C14 1.516(3) no
C14 C15 1.513(3) no
C15 C16 1.515(3) no
C16 C17 1.515(3) no
C17 C18 1.516(3) no
C18 C19 1.516(3) no
C19 C20 1.516(3) no
C20 C21 1.509(3) no
C21 C22 1.518(4) no
C22 C23 1.505(4) no
S1 H1S 0.92(3) no
S2 H2S 1.09(3) no
C1 H1 0.95 no
C1 H2 0.95 no
C2 H3 0.95 no
C2 H4 0.95 no
C3 H5 0.95 no
C3 H6 0.95 no
C4 H7 0.95 no
C4 H8 0.95 no
C5 H9 0.95 no
C5 H10 0.95 no
C6 H11 0.95 no
C6 H12 0.95 no
C7 H13 0.95 no
C7 H14 0.95 no
C8 H15 0.95 no
C8 H16 0.95 no
C9 H17 0.95 no
C9 H18 0.95 no
C10 H19 0.95 no
C10 H20 0.95 no
C11 H21 0.95 no
C11 H22 0.95 no
C12 H23 0.95 no
C12 H24 0.95 no
C13 H25 0.95 no
C13 H26 0.95 no
C14 H27 0.95 no
C14 H28 0.95 no
C15 H29 0.95 no
C15 H30 0.95 no
C16 H31 0.95 no
C16 H32 0.95 no
C17 H33 0.95 no
C17 H34 0.95 no
C18 H35 0.95 no
C18 H36 0.95 no
C19 H37 0.95 no
C19 H38 0.95 no
C20 H39 0.95 no
C20 H40 0.95 no
C21 H41 0.95 no
C21 H42 0.95 no
C22 H43 0.95 no
C22 H44 0.95 no
C23 H45 0.95 no
C23 H46 0.95 no

loop_
_geom_contact_atom_site_label_1
_geom_contact_atom_site_label_2
_geom_contact_distance
_geom_contact_site_symmetry_1
_geom_contact_site_symmetry_2
_geom_contact_publ_flag
S1 S1 3.5360(16) 1_444 2_696 no
S2 S2 3.5908(16) . 2_516 no

loop_
_geom_torsion_atom_site_label_1
_geom_torsion_atom_site_label_2
_geom_torsion_atom_site_label_3
_geom_torsion_atom_site_label_4
_geom_torsion
_geom_torsion_publ_flag
S1 C1 C2 C3 -176.7(2) no
C1 C2 C3 C4 -178.7(3) no
C2 C3 C4 C5 -178.6(3) no
C3 C4 C5 C6 -180.0(3) no
C4 C5 C6 C7 -179.9(3) no
C5 C6 C7 C8 -179.6(3) no
C6 C7 C8 C9 -179.8(3) no
C7 C8 C9 C10 -179.9(3) no
C8 C9 C10 C11 -179.7(3) no
C9 C10 C11 C12 -179.6(3) no
C10 C11 C12 C13 180.0(3) no
C11 C12 C13 C14 179.8(3) no
C12 C13 C14 C15 -179.8(3) no
C13 C14 C15 C16 -179.7(3) no
C14 C15 C16 C17 -179.8(3) no
C15 C16 C17 C18 -179.7(3) no
C16 C17 C18 C19 -179.6(3) no
C17 C18 C19 C20 180.0(3) no
C18 C19 C20 C21 -178.9(3) no
C19 C20 C21 C22 -177.9(3) no
C20 C21 C22 C23 -177.4(3) no
C21 C22 C23 S2 -175.0(2) no
C2 C1 S1 H1S -90(2) no
C22 C23 S2 H2S -90(2) no

loop_
_cod_related_entry_id
_cod_related_entry_database
_cod_related_entry_code
1 ChemSpider 21129708
